data_4308525
loop_
_publ_author_name
'Feng He'
'Ming-Liang Tong'
'Xiao-Lan Yu'
'Xiao-Ming Chen'

_publ_contact_author
;
      Chen, Xiao-Ming
      School of Chemistry and Chemical Engineering
      Sun Yat-Sen University
      Guangzhou, 510275
      P. R. China
;
_publ_contact_author_email cescxm@zsu.edu.cn
_publ_contact_author_fax '86 20 84112245'
_publ_contact_author_phone 86-20-84113986
_publ_section_title
;
Controlled Aggregation of Heterometallic Nanoscale Cu12Ln6 Clusters (Ln =
GdIII or NdIII) into 2D Coordination Polymers
;
_journal_name_full 'Inorganic Chemistry'
_journal_page_first 559
_journal_page_last 565
_journal_paper_doi 10.1021/ic048754s
_journal_volume 44
_journal_year 2005
_chemical_formula_sum 'C36 H116 Cl0.5 Cu16 Gd6 N57.5 O106.5'
_chemical_formula_weight 5036.73
_chemical_name_systematic
; 
 ? 
;
_space_group_IT_number 87
_symmetry_cell_setting tetragonal
_symmetry_space_group_name_Hall '-I 4'
_symmetry_space_group_name_H-M 'I 4/m'
_atom_sites_solution_hydrogens geom
_atom_sites_solution_primary direct
_atom_sites_solution_secondary difmap
_audit_creation_method SHELXL-97
_cell_angle_alpha 90.00
_cell_angle_beta 90.00
_cell_angle_gamma 90.00
_cell_formula_units_Z 2
_cell_length_a 20.3962(4)
_cell_length_b 20.3962(4)
_cell_length_c 18.8438(9)
_cell_measurement_temperature 295(2)
_cell_volume 7839.1(4)
_computing_structure_refinement 'SHELXL-97 (Sheldrick, 1997)'
_computing_structure_solution 'SHELXS-97 (Sheldrick, 1990)'
_diffrn_ambient_temperature 295(2)
_diffrn_measured_fraction_theta_full 0.979
_diffrn_measured_fraction_theta_max 0.979
_diffrn_radiation_monochromator graphite
_diffrn_radiation_source 'fine-focus sealed tube'
_diffrn_radiation_type MoK\a
_diffrn_radiation_wavelength 0.71073
_diffrn_reflns_av_R_equivalents 0.0271
_diffrn_reflns_av_sigmaI/netI 0.0158
_diffrn_reflns_limit_h_max 26
_diffrn_reflns_limit_h_min -27
_diffrn_reflns_limit_k_max 26
_diffrn_reflns_limit_k_min -27
_diffrn_reflns_limit_l_max 24
_diffrn_reflns_limit_l_min -24
_diffrn_reflns_number 45386
_diffrn_reflns_theta_full 28.30
_diffrn_reflns_theta_max 28.30
_diffrn_reflns_theta_min 2.00
_exptl_absorpt_coefficient_mu 4.748
_exptl_absorpt_correction_T_max 0.6431
_exptl_absorpt_correction_T_min 0.5322
_exptl_crystal_colour blue
_exptl_crystal_density_diffrn 2.134
_exptl_crystal_density_method 'not measured'
_exptl_crystal_F_000 4886
_exptl_crystal_size_max 0.15
_exptl_crystal_size_mid 0.12
_exptl_crystal_size_min 0.10
_refine_diff_density_max 1.660
_refine_diff_density_min -1.063
_refine_diff_density_rms 0.193
_refine_ls_extinction_method none
_refine_ls_goodness_of_fit_ref 1.138
_refine_ls_hydrogen_treatment mixed
_refine_ls_matrix_type full
_refine_ls_number_parameters 291
_refine_ls_number_reflns 4907
_refine_ls_number_restraints 337
_refine_ls_restrained_S_all 1.165
_refine_ls_R_factor_all 0.0460
_refine_ls_R_factor_gt 0.0408
_refine_ls_shift/su_max 0.656
_refine_ls_shift/su_mean 0.018
_refine_ls_structure_factor_coef Fsqd
_refine_ls_weighting_details 'calc w=1/[\s^2^(Fo^2^)+(0.0862P)^2^+37.5863P] where P=(Fo^2^+2Fc^2^)/3'
_refine_ls_weighting_scheme calc
_refine_ls_wR_factor_gt 0.1328
_refine_ls_wR_factor_ref 0.1382
_reflns_number_gt 4370
_reflns_number_total 4907
_reflns_threshold_expression >2sigma(I)
_cod_data_source_file ic048754ssi20040906_102134_4.cif
_cod_data_source_block compoud_2Gd
_cod_original_formula_sum 'C36 H116 Cl0.50 Cu16 Gd6 N57.50 O106.50'
_cod_database_code 4308525

loop_
_symmetry_equiv_pos_as_xyz
'x, y, z'
'-x, -y, z'
'-y, x, z'
'y, -x, z'
'x+1/2, y+1/2, z+1/2'
'-x+1/2, -y+1/2, z+1/2'
'-y+1/2, x+1/2, z+1/2'
'y+1/2, -x+1/2, z+1/2'
'-x, -y, -z'
'x, y, -z'
'y, -x, -z'
'-y, x, -z'
'-x+1/2, -y+1/2, -z+1/2'
'x+1/2, y+1/2, -z+1/2'
'y+1/2, -x+1/2, -z+1/2'
'-y+1/2, x+1/2, -z+1/2'

loop_
_atom_site_label
_atom_site_type_symbol
_atom_site_fract_x
_atom_site_fract_y
_atom_site_fract_z
_atom_site_U_iso_or_equiv
_atom_site_adp_type
_atom_site_occupancy
_atom_site_symmetry_multiplicity
_atom_site_calc_flag
_atom_site_refinement_flags
_atom_site_disorder_assembly
_atom_site_disorder_group
Gd1 Gd 0.087821(15) 0.225863(14) 0.0000 0.02442(12) Uani 1 2 d SU . .
Gd2 Gd 0.0000 0.0000 -0.26715(2) 0.02834(14) Uani 1 4 d SU . .
Cu1 Cu 0.04173(3) 0.10902(3) -0.12851(3) 0.02661(16) Uani 1 1 d U . .
Cu2 Cu 0.15147(4) 0.06707(4) 0.0000 0.02607(19) Uani 1 2 d SU . .
Cu3 Cu 0.0000 0.5000 -0.07609(6) 0.0519(3) Uani 1 2 d SU . .
Cl1 Cl 0.0000 0.0000 0.0000 0.0411(13) Uani 0.50 8 d SPU . .
N01 N 0.0000 0.0000 0.0000 0.0411(13) Uani 0.50 8 d SPDU . .
O01 O 0.0000 0.0000 0.0650(5) 0.049(5) Uani 0.25 4 d SPDU . .
O02 O 0.0441(12) 0.0195(17) -0.0398(12) 0.049(5) Uani 0.13 1 d PDU . .
O1H O 0.08451(16) 0.03686(15) -0.18261(19) 0.0283(7) Uani 1 1 d U . .
H1HA H 0.1226 0.0537 -0.2084 0.034 Uiso 1 1 d R . .
O2H O 0.11781(16) 0.12848(15) -0.07004(19) 0.0278(7) Uani 1 1 d U . .
H2HA H 0.1540 0.1407 -0.1016 0.033 Uiso 1 1 d R . .
O3H O -0.00224(15) 0.17736(16) -0.07064(18) 0.0280(7) Uani 1 1 d U . .
H3HA H -0.0210 0.2108 -0.1019 0.034 Uiso 1 1 d R . .
O4H O 0.0254(3) 0.4410(3) 0.0000 0.0418(12) Uani 1 2 d SU . .
H4HA H 0.0662 0.4329 0.0000 0.050 Uiso 1 2 d SR . .
O1W O -0.0010(3) 0.3080(3) 0.0000 0.0405(13) Uani 1 2 d SU . .
H1WA H -0.0448 0.3033 0.0000 0.049 Uiso 1 2 d SR . .
H1WB H 0.0114 0.3503 0.0000 0.049 Uiso 1 2 d SR . .
O2W O 0.1322(3) 0.3402(3) 0.0000 0.0433(13) Uani 1 2 d SU . .
H2W H 0.1545 0.3557 0.0369 0.052 Uiso 1 1 d R . .
O3W O 0.1040(2) -0.0420(2) -0.3120(2) 0.0494(11) Uani 1 1 d U . .
H3WB H 0.1268 -0.0155 -0.3365 0.059 Uiso 1 1 d R . .
H3WC H 0.1034 -0.0807 -0.3288 0.059 Uiso 1 1 d R . .
O4W O 0.0000 0.0000 -0.3984(5) 0.051(2) Uani 1 4 d SU . .
H4WA H -0.0140 -0.0367 -0.4134 0.076 Uiso 0.50 1 d PR . .
C1 C 0.0893(3) 0.2440(3) -0.1839(3) 0.0346(11) Uani 1 1 d U . .
C2 C 0.0823(4) 0.2967(3) -0.2409(3) 0.0473(14) Uani 1 1 d U . .
H2A H 0.1211 0.2967 -0.2707 0.057 Uiso 1 1 calc R . .
H2B H 0.0448 0.2866 -0.2706 0.057 Uiso 1 1 calc R . .
N1 N 0.0738(3) 0.3609(2) -0.2099(3) 0.0416(11) Uani 1 1 d U . .
N2 N 0.1095(4) 0.4130(3) -0.2305(4) 0.0670(18) Uani 1 1 d U . .
N3 N 0.0892(4) 0.4622(3) -0.1931(4) 0.0702(18) Uani 1 1 d U . .
N4 N 0.0404(3) 0.4427(2) -0.1487(3) 0.0485(12) Uani 1 1 d U . .
C3 C 0.0325(3) 0.3800(3) -0.1601(3) 0.0445(13) Uani 1 1 d U . .
H3A H 0.0025 0.3532 -0.1368 0.053 Uiso 1 1 calc R . .
O1 O 0.10036(19) 0.26194(18) -0.12198(19) 0.0359(8) Uani 1 1 d U . .
O2 O 0.0828(2) 0.18682(19) -0.2063(2) 0.0482(10) Uani 1 1 d U . .
O3 O 0.2526(3) 0.1247(3) 0.0000 0.0503(15) Uani 1 2 d SU . .
O4 O 0.2047(3) 0.2231(3) 0.0000 0.0481(14) Uani 1 2 d SU . .
N5 N 0.4462(5) 0.1099(5) 0.0426(6) 0.125(4) Uani 1 1 d U . .
C4 C 0.2520(4) 0.1854(4) 0.0000 0.048(2) Uani 1 2 d SU . .
C5 C 0.3163(8) 0.2215(9) 0.0000 0.111(5) Uani 1 2 d SU . .
H5 H 0.3182 0.2492 0.0411 0.134 Uiso 1 1 d R . .
N6 N 0.3748(7) 0.1785(7) 0.0000 0.099(4) Uani 1 2 d SU . .
C7 C 0.3961(8) 0.1449(8) 0.0630(9) 0.144(5) Uani 0.50 1 d PU . .
N7 N 0.3961(8) 0.1449(8) 0.0630(9) 0.144(5) Uani 0.50 1 d PU . .
H7 H 0.3778 0.1495 0.1097 0.173 Uiso 0.50 1 d PR . .
N8 N 0.2333(7) 0.1111(7) -0.2081(7) 0.157(5) Uani 1 1 d DU . .
O13 O 0.2002(8) 0.0862(9) -0.2570(8) 0.116(4) Uani 0.55 1 d PDU . .
O14 O 0.2606(8) 0.0655(8) -0.1623(8) 0.118(4) Uani 0.55 1 d PDU . .
O15 O 0.2418(15) 0.1679(9) -0.1833(17) 0.240(12) Uani 0.55 1 d PDU . .
O13' O 0.2541(10) 0.1584(9) -0.2544(9) 0.116(4) Uani 0.45 1 d PDU . .
O14' O 0.2443(11) 0.1196(11) -0.1461(8) 0.118(4) Uani 0.45 1 d PDU . .
O15' O 0.215(2) 0.0574(12) -0.2351(16) 0.240(12) Uani 0.45 1 d PDU . .
N9 N 0.372(6) 0.568(5) 0.0000 0.32(8) Uani 0.25 2 d SPDU . .
O16 O 0.397(3) 0.513(2) 0.0000 0.15(2) Uiso 0.25 2 d SPD . .
O17 O 0.356(2) 0.601(2) -0.053(2) 0.158(16) Uiso 0.25 1 d PD . .
O5W O 0.2193(8) 0.3842(8) 0.0980(8) 0.211(6) Uani 1 1 d U . .
H5WA H 0.2019 0.3974 0.1365 0.253 Uiso 1 1 d R . .
H5WB H 0.2448 0.3523 0.1067 0.253 Uiso 1 1 d R . .

loop_
_atom_site_aniso_label
_atom_site_aniso_U_11
_atom_site_aniso_U_22
_atom_site_aniso_U_33
_atom_site_aniso_U_23
_atom_site_aniso_U_13
_atom_site_aniso_U_12
Gd1 0.02258(17) 0.01827(17) 0.0324(2) 0.000 0.000 -0.00003(10)
Gd2 0.02905(17) 0.02905(17) 0.0269(2) 0.000 0.000 0.000
Cu1 0.0259(3) 0.0226(3) 0.0313(3) -0.0017(2) -0.0005(2) -0.00040(19)
Cu2 0.0239(4) 0.0206(4) 0.0337(4) 0.000 0.000 0.0026(3)
Cu3 0.0801(8) 0.0308(5) 0.0448(6) 0.000 0.000 0.0240(5)
Cl1 0.0350(16) 0.0350(16) 0.053(3) 0.000 0.000 0.000
N01 0.0350(16) 0.0350(16) 0.053(3) 0.000 0.000 0.000
O01 0.049(6) 0.049(6) 0.051(8) 0.000 0.000 0.000
O02 0.049(6) 0.049(6) 0.051(8) 0.000 0.000 0.000
O1H 0.0269(16) 0.0231(15) 0.0350(17) 0.0005(13) -0.0005(13) -0.0001(12)
O2H 0.0285(16) 0.0203(14) 0.0346(17) 0.0014(13) -0.0015(13) 0.0017(12)
O3H 0.0236(15) 0.0262(15) 0.0343(17) -0.0011(13) 0.0010(13) -0.0016(12)
O4H 0.050(3) 0.029(2) 0.047(3) 0.000 0.000 0.008(2)
O1W 0.032(3) 0.024(2) 0.066(4) 0.000 0.000 0.0050(19)
O2W 0.042(3) 0.029(3) 0.059(3) 0.000 0.000 -0.004(2)
O3W 0.044(2) 0.061(3) 0.043(2) -0.004(2) 0.0071(18) 0.0075(19)
O4W 0.057(3) 0.057(3) 0.039(4) 0.000 0.000 0.000
C1 0.038(3) 0.029(2) 0.038(3) 0.004(2) 0.007(2) -0.0003(19)
C2 0.069(4) 0.033(3) 0.040(3) 0.003(2) 0.008(3) 0.006(3)
N1 0.060(3) 0.030(2) 0.035(2) 0.0059(18) 0.006(2) 0.005(2)
N2 0.085(4) 0.041(3) 0.075(4) 0.003(3) 0.030(3) -0.005(3)
N3 0.088(4) 0.041(3) 0.081(4) 0.002(3) 0.029(4) -0.005(3)
N4 0.069(3) 0.028(2) 0.048(3) 0.001(2) 0.006(2) 0.011(2)
C3 0.056(3) 0.034(3) 0.044(3) 0.003(2) 0.009(3) 0.003(2)
O1 0.045(2) 0.0283(17) 0.0342(18) 0.0023(14) 0.0025(15) -0.0024(15)
O2 0.075(3) 0.0275(18) 0.042(2) -0.0003(16) 0.001(2) -0.0061(18)
O3 0.037(3) 0.035(3) 0.079(4) 0.000 0.000 0.001(2)
O4 0.029(3) 0.035(3) 0.080(4) 0.000 0.000 -0.002(2)
N5 0.086(5) 0.115(6) 0.172(8) -0.030(6) -0.032(5) 0.035(5)
C4 0.032(4) 0.034(4) 0.076(5) 0.000 0.000 -0.001(3)
C5 0.079(8) 0.090(8) 0.164(10) 0.000 0.000 0.000(7)
N6 0.086(6) 0.078(6) 0.133(7) 0.000 0.000 0.002(5)
C7 0.139(7) 0.147(7) 0.146(7) -0.029(6) -0.011(6) 0.002(5)
N7 0.139(7) 0.147(7) 0.146(7) -0.029(6) -0.011(6) 0.002(5)
N8 0.144(8) 0.169(9) 0.158(9) -0.020(8) 0.018(8) -0.005(8)
O13 0.113(6) 0.120(6) 0.115(6) 0.004(5) 0.015(5) -0.008(5)
O14 0.121(6) 0.125(7) 0.109(6) 0.008(5) 0.022(5) -0.005(5)
O15 0.242(13) 0.235(13) 0.245(13) 0.003(6) 0.002(6) 0.006(6)
O13' 0.113(6) 0.120(6) 0.115(6) 0.004(5) 0.015(5) -0.008(5)
O14' 0.121(6) 0.125(7) 0.109(6) 0.008(5) 0.022(5) -0.005(5)
O15' 0.242(13) 0.235(13) 0.245(13) 0.003(6) 0.002(6) 0.006(6)
N9 0.32(8) 0.32(8) 0.32(8) 0.000 0.000 0.004(11)
O5W 0.213(9) 0.228(9) 0.193(9) -0.005(7) -0.023(7) -0.031(7)

loop_
_atom_type_symbol
_atom_type_description
_atom_type_scat_dispersion_real
_atom_type_scat_dispersion_imag
_atom_type_scat_source
C C 0.0033 0.0016 'International Tables Vol C Tables 4.2.6.8 and 6.1.1.4'
H H 0.0000 0.0000 'International Tables Vol C Tables 4.2.6.8 and 6.1.1.4'
N N 0.0061 0.0033 'International Tables Vol C Tables 4.2.6.8 and 6.1.1.4'
O O 0.0106 0.0060 'International Tables Vol C Tables 4.2.6.8 and 6.1.1.4'
Cl Cl 0.1484 0.1585 'International Tables Vol C Tables 4.2.6.8 and 6.1.1.4'
Cu Cu 0.3201 1.2651 'International Tables Vol C Tables 4.2.6.8 and 6.1.1.4'
Gd Gd -0.1653 3.9035 'International Tables Vol C Tables 4.2.6.8 and 6.1.1.4'

loop_
_geom_angle_atom_site_label_1
_geom_angle_atom_site_label_2
_geom_angle_atom_site_label_3
_geom_angle
_geom_angle_site_symmetry_1
_geom_angle_site_symmetry_3
_geom_angle_publ_flag
O4 Gd1 O1 84.37(10) . 10 ?
O4 Gd1 O1 84.37(10) . . ?
O1 Gd1 O1 142.55(17) 10 . ?
O4 Gd1 O2H 74.47(14) . . ?
O1 Gd1 O2H 136.57(12) 10 . ?
O1 Gd1 O2H 73.19(12) . . ?
O4 Gd1 O2H 74.47(14) . 10 ?
O1 Gd1 O2H 73.19(12) 10 10 ?
O1 Gd1 O2H 136.57(12) . 10 ?
O2H Gd1 O2H 64.83(16) . 10 ?
O4 Gd1 O1W 138.62(19) . . ?
O1 Gd1 O1W 82.62(10) 10 . ?
O1 Gd1 O1W 82.62(10) . . ?
O2H Gd1 O1W 136.90(11) . . ?
O2H Gd1 O1W 136.90(11) 10 . ?
O4 Gd1 O3H 137.09(11) . . ?
O1 Gd1 O3H 135.14(12) 10 . ?
O1 Gd1 O3H 71.94(12) . . ?
O2H Gd1 O3H 64.76(11) . . ?
O2H Gd1 O3H 98.64(11) 10 . ?
O1W Gd1 O3H 74.13(13) . . ?
O4 Gd1 O3H 137.09(11) . 10 ?
O1 Gd1 O3H 71.94(12) 10 10 ?
O1 Gd1 O3H 135.14(12) . 10 ?
O2H Gd1 O3H 98.64(11) . 10 ?
O2H Gd1 O3H 64.76(11) 10 10 ?
O1W Gd1 O3H 74.13(13) . 10 ?
O3H Gd1 O3H 65.08(16) . 10 ?
O4 Gd1 O2W 70.2(2) . . ?
O1 Gd1 O2W 71.29(9) 10 . ?
O1 Gd1 O2W 71.29(9) . . ?
O2H Gd1 O2W 131.47(12) . . ?
O2H Gd1 O2W 131.47(12) 10 . ?
O1W Gd1 O2W 68.45(19) . . ?
O3H Gd1 O2W 129.88(12) . . ?
O3H Gd1 O2W 129.88(12) 10 . ?
O4 Gd1 Cu2 66.78(14) . . ?
O1 Gd1 Cu2 104.02(9) 10 . ?
O1 Gd1 Cu2 104.02(9) . . ?
O2H Gd1 Cu2 32.72(8) . . ?
O2H Gd1 Cu2 32.72(8) 10 . ?
O1W Gd1 Cu2 154.60(13) . . ?
O3H Gd1 Cu2 84.55(8) . . ?
O3H Gd1 Cu2 84.55(8) 10 . ?
O2W Gd1 Cu2 136.94(14) . . ?
O4 Gd1 Cu2 152.97(14) . 3 ?
O1 Gd1 Cu2 103.08(9) 10 3 ?
O1 Gd1 Cu2 103.08(9) . 3 ?
O2H Gd1 Cu2 82.80(8) . 3 ?
O2H Gd1 Cu2 82.80(8) 10 3 ?
O1W Gd1 Cu2 68.41(13) . 3 ?
O3H Gd1 Cu2 32.63(8) . 3 ?
O3H Gd1 Cu2 32.63(8) 10 3 ?
O2W Gd1 Cu2 136.87(14) . 3 ?
Cu2 Gd1 Cu2 86.19(3) . 3 ?
O4 Gd1 Cu1 104.50(10) . . ?
O1 Gd1 Cu1 152.09(9) 10 . ?
O1 Gd1 Cu1 65.32(9) . . ?
O2H Gd1 Cu1 32.07(8) . . ?
O2H Gd1 Cu1 83.63(8) 10 . ?
O1W Gd1 Cu1 105.26(9) . . ?
O3H Gd1 Cu1 33.11(8) . . ?
O3H Gd1 Cu1 84.33(8) 10 . ?
O2W Gd1 Cu1 136.611(10) . . ?
Cu2 Gd1 Cu1 58.111(13) . . ?
Cu2 Gd1 Cu1 57.788(12) 3 . ?
O3W Gd2 O3W 139.5(2) 3 4 ?
O3W Gd2 O3W 83.11(7) 3 . ?
O3W Gd2 O3W 83.11(7) 4 . ?
O3W Gd2 O3W 83.11(7) 3 2 ?
O3W Gd2 O3W 83.11(7) 4 2 ?
O3W Gd2 O3W 139.5(2) . 2 ?
O3W Gd2 O1H 73.31(14) 3 . ?
O3W Gd2 O1H 137.31(14) 4 . ?
O3W Gd2 O1H 73.91(14) . . ?
O3W Gd2 O1H 136.47(14) 2 . ?
O3W Gd2 O1H 73.91(14) 3 3 ?
O3W Gd2 O1H 136.47(14) 4 3 ?
O3W Gd2 O1H 137.31(14) . 3 ?
O3W Gd2 O1H 73.31(14) 2 3 ?
O1H Gd2 O1H 65.30(9) . 3 ?
O3W Gd2 O1H 136.47(14) 3 4 ?
O3W Gd2 O1H 73.91(14) 4 4 ?
O3W Gd2 O1H 73.31(14) . 4 ?
O3W Gd2 O1H 137.31(14) 2 4 ?
O1H Gd2 O1H 65.30(9) . 4 ?
O1H Gd2 O1H 99.46(16) 3 4 ?
O3W Gd2 O1H 137.31(14) 3 2 ?
O3W Gd2 O1H 73.31(14) 4 2 ?
O3W Gd2 O1H 136.47(14) . 2 ?
O3W Gd2 O1H 73.91(14) 2 2 ?
O1H Gd2 O1H 99.46(16) . 2 ?
O1H Gd2 O1H 65.30(9) 3 2 ?
O1H Gd2 O1H 65.30(9) 4 2 ?
O3W Gd2 O4W 69.74(11) 3 . ?
O3W Gd2 O4W 69.74(11) 4 . ?
O3W Gd2 O4W 69.74(11) . . ?
O3W Gd2 O4W 69.74(11) 2 . ?
O1H Gd2 O4W 130.27(8) . . ?
O1H Gd2 O4W 130.27(8) 3 . ?
O1H Gd2 O4W 130.27(8) 4 . ?
O1H Gd2 O4W 130.27(8) 2 . ?
O3W Gd2 Cu1 67.93(11) 3 . ?
O3W Gd2 Cu1 152.60(11) 4 . ?
O3W Gd2 Cu1 105.52(11) . . ?
O3W Gd2 Cu1 104.14(11) 2 . ?
O1H Gd2 Cu1 33.07(8) . . ?
O1H Gd2 Cu1 32.41(7) 3 . ?
O1H Gd2 Cu1 83.61(8) 4 . ?
O1H Gd2 Cu1 83.25(8) 2 . ?
O4W Gd2 Cu1 137.655(11) . . ?
O3W Gd2 Cu1 104.14(11) 3 4 ?
O3W Gd2 Cu1 105.52(11) 4 4 ?
O3W Gd2 Cu1 67.93(11) . 4 ?
O3W Gd2 Cu1 152.60(11) 2 4 ?
O1H Gd2 Cu1 32.41(7) . 4 ?
O1H Gd2 Cu1 83.25(8) 3 4 ?
O1H Gd2 Cu1 33.07(8) 4 4 ?
O1H Gd2 Cu1 83.61(8) 2 4 ?
O4W Gd2 Cu1 137.655(11) . 4 ?
Cu1 Gd2 Cu1 56.888(13) . 4 ?
O3W Gd2 Cu1 152.60(11) 3 2 ?
O3W Gd2 Cu1 67.93(11) 4 2 ?
O3W Gd2 Cu1 104.14(11) . 2 ?
O3W Gd2 Cu1 105.52(11) 2 2 ?
O1H Gd2 Cu1 83.25(8) . 2 ?
O1H Gd2 Cu1 83.61(8) 3 2 ?
O1H Gd2 Cu1 32.41(7) 4 2 ?
O1H Gd2 Cu1 33.07(8) 2 2 ?
O4W Gd2 Cu1 137.655(11) . 2 ?
Cu1 Gd2 Cu1 84.69(2) . 2 ?
Cu1 Gd2 Cu1 56.888(13) 4 2 ?
O2H Cu1 O1H 175.89(15) . 3 ?
O2H Cu1 O3H 84.59(14) . . ?
O1H Cu1 O3H 95.46(14) 3 . ?
O2H Cu1 O1H 95.24(14) . . ?
O1H Cu1 O1H 84.48(19) 3 . ?
O3H Cu1 O1H 176.89(14) . . ?
O2H Cu1 O2 85.99(15) . . ?
O1H Cu1 O2 98.11(16) 3 . ?
O3H Cu1 O2 91.73(15) . . ?
O1H Cu1 O2 91.36(15) . . ?
O2H Cu1 Gd1 42.25(10) . . ?
O1H Cu1 Gd1 138.26(10) 3 . ?
O3H Cu1 Gd1 42.95(9) . . ?
O1H Cu1 Gd1 137.25(10) . . ?
O2 Cu1 Gd1 82.84(10) . . ?
O2H Cu1 Gd2 137.69(10) . . ?
O1H Cu1 Gd2 42.25(10) 3 . ?
O3H Cu1 Gd2 137.68(10) . . ?
O1H Cu1 Gd2 42.46(10) . . ?
O2 Cu1 Gd2 92.88(10) . . ?
Gd1 Cu1 Gd2 175.71(2) . . ?
O2H Cu2 O2H 85.5(2) 10 . ?
O2H Cu2 O3H 93.96(15) 10 11 ?
O2H Cu2 O3H 174.89(15) . 11 ?
O2H Cu2 O3H 174.89(15) 10 4 ?
O2H Cu2 O3H 93.96(15) . 4 ?
O3H Cu2 O3H 86.1(2) 11 4 ?
O2H Cu2 O3 89.30(14) 10 . ?
O2H Cu2 O3 89.30(14) . . ?
O3H Cu2 O3 95.77(14) 11 . ?
O3H Cu2 O3 95.77(14) 4 . ?
O2H Cu2 Gd1 43.18(10) 10 . ?
O2H Cu2 Gd1 43.18(10) . . ?
O3H Cu2 Gd1 136.93(10) 11 . ?
O3H Cu2 Gd1 136.93(10) 4 . ?
O3 Cu2 Gd1 82.16(14) . . ?
O2H Cu2 Gd1 137.17(10) 10 11 ?
O2H Cu2 Gd1 137.17(10) . 11 ?
O3H Cu2 Gd1 43.21(10) 11 11 ?
O3H Cu2 Gd1 43.21(10) 4 11 ?
O3 Cu2 Gd1 94.03(14) . 11 ?
Gd1 Cu2 Gd1 176.19(3) . 11 ?
O4H Cu3 O4H 84.8(2) 9_565 . ?
O4H Cu3 N4 170.8(3) 9_565 . ?
O4H Cu3 N4 91.94(19) . . ?
O4H Cu3 N4 91.94(19) 9_565 2_565 ?
O4H Cu3 N4 170.8(3) . 2_565 ?
N4 Cu3 N4 92.5(3) . 2_565 ?
O4H Cu3 Cu3 42.41(12) 9_565 9_565 ?
O4H Cu3 Cu3 42.41(12) . 9_565 ?
N4 Cu3 Cu3 133.75(15) . 9_565 ?
N4 Cu3 Cu3 133.75(15) 2_565 9_565 ?
O01 Cl1 O01 180.0 . 9 ?
O01 Cl1 O02 52.7(14) . 10 ?
O01 Cl1 O02 127.3(14) 9 10 ?
O01 Cl1 O02 52.7(14) . 12 ?
O01 Cl1 O02 127.3(14) 9 12 ?
O02 Cl1 O02 68.4(14) 10 12 ?
O01 Cl1 O02 52.7(14) . 11 ?
O01 Cl1 O02 127.3(14) 9 11 ?
O02 Cl1 O02 68.4(14) 10 11 ?
O02 Cl1 O02 105(3) 12 11 ?
O01 Cl1 O02 127.3(14) . . ?
O01 Cl1 O02 52.7(14) 9 . ?
O02 Cl1 O02 75(3) 10 . ?
O02 Cl1 O02 111.6(14) 12 . ?
O02 Cl1 O02 111.6(14) 11 . ?
O01 Cl1 O02 127.3(14) . 4 ?
O01 Cl1 O02 52.7(14) 9 4 ?
O02 Cl1 O02 111.6(14) 10 4 ?
O02 Cl1 O02 180(2) 12 4 ?
O02 Cl1 O02 75(3) 11 4 ?
O02 Cl1 O02 68.4(14) . 4 ?
O01 Cl1 O02 52.7(14) . 9 ?
O01 Cl1 O02 127.3(14) 9 9 ?
O02 Cl1 O02 105(3) 10 9 ?
O02 Cl1 O02 68.4(14) 12 9 ?
O02 Cl1 O02 68.4(14) 11 9 ?
O02 Cl1 O02 180(2) . 9 ?
O02 Cl1 O02 111.6(14) 4 9 ?
O01 Cl1 O02 127.3(14) . 3 ?
O01 Cl1 O02 52.7(14) 9 3 ?
O02 Cl1 O02 111.6(14) 10 3 ?
O02 Cl1 O02 75(3) 12 3 ?
O02 Cl1 O02 180(2) 11 3 ?
O02 Cl1 O02 68.4(14) . 3 ?
O02 Cl1 O02 105(3) 4 3 ?
O02 Cl1 O02 111.6(14) 9 3 ?
O01 Cl1 O02 127.3(14) . 2 ?
O01 Cl1 O02 52.7(14) 9 2 ?
O02 Cl1 O02 180(2) 10 2 ?
O02 Cl1 O02 111.6(14) 12 2 ?
O02 Cl1 O02 111.6(14) 11 2 ?
O02 Cl1 O02 105(3) . 2 ?
O02 Cl1 O02 68.4(14) 4 2 ?
O02 Cl1 O02 75(3) 9 2 ?
O02 Cl1 O02 68.4(14) 3 2 ?
O02 O01 O02 79.1(8) 10 11 ?
O02 O01 O02 79.1(8) 10 12 ?
O02 O01 O02 128(2) 11 12 ?
O02 O01 O02 128(2) 10 9 ?
O02 O01 O02 79.1(8) 11 9 ?
O02 O01 O02 79.1(8) 12 9 ?
O02 O01 Cl1 64.2(10) 10 . ?
O02 O01 Cl1 64.2(10) 11 . ?
O02 O01 Cl1 64.2(10) 12 . ?
O02 O01 Cl1 64.2(10) 9 . ?
O01 O02 Cl1 63.1(10) 9 . ?
O01 O02 O02 50.5(4) 9 4 ?
Cl1 O02 O02 55.8(7) . 4 ?
O01 O02 O02 50.5(4) 9 3 ?
Cl1 O02 O02 55.8(7) . 3 ?
O02 O02 O02 90.000(5) 4 3 ?
O01 O02 O02 115.8(10) 9 10 ?
Cl1 O02 O02 52.7(14) . 10 ?
O02 O02 O02 90.000(2) 4 10 ?
O02 O02 O02 90.000(4) 3 10 ?
Cu1 O1H Cu1 116.67(18) 4 . ?
Cu1 O1H Gd2 105.34(14) 4 . ?
Cu1 O1H Gd2 104.47(13) . . ?
Cu1 O2H Cu2 122.34(17) . . ?
Cu1 O2H Gd1 105.68(14) . . ?
Cu2 O2H Gd1 104.09(15) . . ?
Cu2 O3H Cu1 119.45(17) 3 . ?
Cu2 O3H Gd1 104.15(14) 3 . ?
Cu1 O3H Gd1 103.95(13) . . ?
Cu3 O4H Cu3 95.2(2) 9_565 . ?
O1 C1 O2 127.8(5) . . ?
O1 C1 C2 118.0(5) . . ?
O2 C1 C2 114.3(5) . . ?
N1 C2 C1 111.5(5) . . ?
C3 N1 N2 108.4(5) . . ?
C3 N1 C2 129.2(5) . . ?
N2 N1 C2 122.4(5) . . ?
N3 N2 N1 106.4(6) . . ?
N2 N3 N4 110.0(6) . . ?
C3 N4 N3 106.0(5) . . ?
C3 N4 Cu3 129.7(5) . . ?
N3 N4 Cu3 123.9(4) . . ?
N4 C3 N1 109.1(6) . . ?
C1 O1 Gd1 141.3(3) . . ?
C1 O2 Cu1 117.7(4) . . ?
C4 O3 Cu2 119.1(5) . . ?
C4 O4 Gd1 142.9(5) . . ?
C7 N5 N5 107.1(9) . 10 ?
O4 C4 O3 129.1(8) . . ?
O4 C4 C5 112.2(9) . . ?
O3 C4 C5 118.7(9) . . ?
N6 C5 C4 114.4(13) . . ?
C7 N6 N7 111.4(15) . 10 ?
C7 N6 C7 111.4(15) . 10 ?
N7 N6 C7 0.0(19) 10 10 ?
C7 N6 C5 121.7(8) . . ?
N7 N6 C5 121.7(8) 10 . ?
C7 N6 C5 121.7(8) 10 . ?
N5 C7 N6 104.7(14) . . ?
O14' N8 O13 151.2(17) . . ?
O14' N8 O15 58.8(14) . . ?
O13 N8 O15 136.1(17) . . ?
O14' N8 O15' 124.9(17) . . ?
O13 N8 O15' 36.0(19) . . ?
O15 N8 O15' 170(3) . . ?
O14' N8 O13' 117.4(14) . . ?
O13 N8 O13' 89.0(14) . . ?
O15 N8 O13' 63.0(16) . . ?
O15' N8 O13' 116.4(16) . . ?
O14' N8 O14 54.3(12) . . ?
O13 N8 O14 113.8(13) . . ?
O15 N8 O14 109.3(15) . . ?
O15' N8 O14 77.8(19) . . ?
O13' N8 O14 138.2(16) . . ?
O15' O13 N8 73.1(17) . . ?
O14' O14 N8 54.9(9) . . ?
O14' O14 O15' 98.5(17) . . ?
N8 O14 O15' 47.9(10) . . ?
O14' O15 N8 58.2(10) . . ?
O14' O15 O13' 116.2(18) . . ?
N8 O15 O13' 62.3(12) . . ?
N8 O13' O15 54.7(9) . . ?
O14 O14' N8 70.8(12) . . ?
O14 O14' O15 128.2(19) . . ?
N8 O14' O15 63.1(12) . . ?
O13 O15' N8 70.8(17) . . ?
O13 O15' O14 125.1(19) . . ?
N8 O15' O14 54.3(12) . . ?
O16 N9 O17 126(2) . 10 ?
O16 N9 O17 126(2) . . ?
O17 N9 O17 107(5) 10 . ?

loop_
_geom_bond_atom_site_label_1
_geom_bond_atom_site_label_2
_geom_bond_distance
_geom_bond_site_symmetry_2
_geom_bond_publ_flag
Gd1 O4 2.384(6) . ?
Gd1 O1 2.427(4) 10 ?
Gd1 O1 2.427(4) . ?
Gd1 O2H 2.462(3) . ?
Gd1 O2H 2.462(3) 10 ?
Gd1 O1W 2.466(5) . ?
Gd1 O3H 2.475(3) . ?
Gd1 O3H 2.475(3) 10 ?
Gd1 O2W 2.501(5) . ?
Gd1 Cu2 3.4892(8) . ?
Gd1 Cu2 3.5047(8) 3 ?
Gd1 Cu1 3.5253(6) . ?
Gd2 O3W 2.438(4) 3 ?
Gd2 O3W 2.438(4) 4 ?
Gd2 O3W 2.438(4) . ?
Gd2 O3W 2.438(4) 2 ?
Gd2 O1H 2.464(3) . ?
Gd2 O1H 2.464(3) 3 ?
Gd2 O1H 2.464(3) 4 ?
Gd2 O1H 2.464(3) 2 ?
Gd2 O4W 2.473(9) . ?
Gd2 Cu1 3.5346(7) . ?
Gd2 Cu1 3.5346(7) 4 ?
Gd2 Cu1 3.5346(7) 2 ?
Cu1 O2H 1.944(3) . ?
Cu1 O1H 1.964(3) 3 ?
Cu1 O3H 1.984(3) . ?
Cu1 O1H 1.992(3) . ?
Cu1 O2 2.317(4) . ?
Cu2 O2H 1.945(3) 10 ?
Cu2 O2H 1.945(3) . ?
Cu2 O3H 1.949(3) 11 ?
Cu2 O3H 1.949(3) 4 ?
Cu2 O3 2.373(6) . ?
Cu2 Gd1 3.5047(8) 11 ?
Cu3 O4H 1.942(4) 9_565 ?
Cu3 O4H 1.942(4) . ?
Cu3 N4 1.979(5) . ?
Cu3 N4 1.979(5) 2_565 ?
Cu3 Cu3 2.868(2) 9_565 ?
Cl1 O01 1.225(10) . ?
Cl1 O01 1.225(10) 9 ?
Cl1 O02 1.237(10) 10 ?
Cl1 O02 1.237(10) 12 ?
Cl1 O02 1.237(10) 11 ?
Cl1 O02 1.237(10) . ?
Cl1 O02 1.237(10) 4 ?
Cl1 O02 1.237(10) 9 ?
Cl1 O02 1.237(10) 3 ?
Cl1 O02 1.237(10) 2 ?
O01 O02 1.09(3) 10 ?
O01 O02 1.09(3) 11 ?
O01 O02 1.09(3) 12 ?
O01 O02 1.09(3) 9 ?
O02 O01 1.09(3) 9 ?
O02 O02 1.39(3) 4 ?
O02 O02 1.39(3) 3 ?
O02 O02 1.50(5) 10 ?
O1H Cu1 1.964(3) 4 ?
O3H Cu2 1.949(3) 3 ?
O4H Cu3 1.942(4) 9_565 ?
C1 O1 1.244(7) . ?
C1 O2 1.247(7) . ?
C1 C2 1.525(8) . ?
C2 N1 1.444(7) . ?
N1 C3 1.321(8) . ?
N1 N2 1.346(8) . ?
N2 N3 1.294(9) . ?
N3 N4 1.359(8) . ?
N4 C3 1.307(8) . ?
O3 C4 1.239(10) . ?
O4 C4 1.232(10) . ?
N5 C7 1.305(17) . ?
N5 N5 1.61(2) 10 ?
C4 C5 1.504(18) . ?
C5 N6 1.48(2) . ?
N6 C7 1.437(17) . ?
N6 N7 1.437(17) 10 ?
N6 C7 1.437(17) 10 ?
N8 O14' 1.201(14) . ?
N8 O13 1.250(14) . ?
N8 O15 1.261(15) . ?
N8 O15' 1.266(15) . ?
N8 O13' 1.368(14) . ?
N8 O14 1.385(15) . ?
O13 O15' 0.78(4) . ?
O14 O14' 1.19(2) . ?
O14 O15' 1.67(3) . ?
O15 O14' 1.21(3) . ?
O15 O13' 1.38(3) . ?
N9 O16 1.227(15) . ?
N9 O17 1.247(15) 10 ?
N9 O17 1.247(15) . ?
